data_1571349
loop_
_publ_author_name
'Tricoire, Maxime'
'Hsueh, Fang-Che'
'Keener, Megan'
'Rajeshkumar, Thayalan'
'Scopelliti, Rosario'
'Zivkovic, Ivica'
'Maron, Laurent'
'Mazzanti, Marinella'

_publ_section_title
;
 Siloxide tripodal ligands as a scaffold for stabilizing lanthanides in
 the +4 oxidation state.
;
_journal_issue 18
_journal_name_full 'Chemical science'
_journal_page_first 6874
_journal_page_last 6883
_journal_paper_doi 10.1039/d4sc00051j
_journal_volume 15
_journal_year 2024
_chemical_formula_moiety 'C66 H84 Ce O10 Si4, 0.5(C20 H40 K O5), 0.5(C24 H48 K0.949 O6), 2.7[C4H8O]'
_chemical_formula_sum 'C88 H128 Ce K O15.5 Si4'
_chemical_formula_weight 1725.48
_space_group_crystal_system hexagonal
_space_group_IT_number 182
_space_group_name_Hall 'P 6c 2c'
_space_group_name_H-M_alt 'P 63 2 2'
_atom_sites_solution_hydrogens geom
_atom_sites_solution_primary dual
_audit_creation_date 2023-08-24
_audit_creation_method
;
Olex2 1.5
(compiled 2023.08.17 svn.r577a77a9 for OlexSys, GUI svn.r6817)
;
_audit_update_record
;
2023-09-22 deposited with the CCDC.	2024-03-22 downloaded from the CCDC.
;
_cell_angle_alpha 90
_cell_angle_beta 90
_cell_angle_gamma 120
_cell_formula_units_Z 4
_cell_length_a 14.87393(16)
_cell_length_b 14.87393(16)
_cell_length_c 55.4259(7)
_cell_measurement_reflns_used 35991
_cell_measurement_temperature 200.00(11)
_cell_measurement_theta_max 72.3610
_cell_measurement_theta_min 3.1220
_cell_volume 10619.3(2)
_computing_cell_refinement 'CrysAlisPro 1.171.42.80a (Rigaku OD, 2023)'
_computing_data_collection 'CrysAlisPro 1.171.42.80a (Rigaku OD, 2023)'
_computing_data_reduction 'CrysAlisPro 1.171.42.80a (Rigaku OD, 2023)'
_computing_molecular_graphics 'Olex2 1.5 (Dolomanov et al., 2009)'
_computing_publication_material 'Olex2 1.5 (Dolomanov et al., 2009)'
_computing_structure_refinement 'SHELXL 2019/3 (Sheldrick, 2015)'
_computing_structure_solution 'SHELXT  (Sheldrick, 2015)'
_diffrn_ambient_environment N~2~
_diffrn_ambient_temperature 200.00(11)
_diffrn_detector 'CCD plate'
_diffrn_detector_area_resol_mean 10.2665
_diffrn_detector_type Atlas
_diffrn_measured_fraction_theta_full 0.999
_diffrn_measured_fraction_theta_max 0.995
_diffrn_measurement_details
;
List of Runs (angles in degrees, time in seconds):

  # Type    Start    End  Width  t~exp~   \w     \q     \k     \f   Frames
#--------------------------------------------------------------------------
  1  \w    -68.00 -15.00   1.00    1.50    --  -43.01 113.00  27.00   53
  2  \w    -90.00  32.00   1.00    1.50    --  -43.01  17.00 -77.00  122
  3  \w    117.00 162.00   1.00    6.00    --  103.49  17.00 -77.00   45
  4  \w     62.00  87.00   1.00    6.00    --  103.49 -17.00 113.00   25
  5  \w    132.00 158.00   1.00    6.00    --  103.49 110.00  90.00   26
  6  \w     77.00 139.00   1.00    6.00    --  103.49 157.00 159.00   62
  7  \w    139.00 165.00   1.00    6.00    --  103.49 113.00  27.00   26
  8  \w     97.00 174.00   1.00    6.00    --  103.49 128.00 -21.00   77
  9  \w     69.00  94.00   1.00    6.00    --  103.49-113.00 -64.00   25
 10  \w    109.00 134.00   1.00    6.00    --  103.49 138.00 -46.00   25
 11  \w     71.00  97.00   1.00    6.00    --  103.49  17.00 -77.00   26
 12  \w    -42.00 -15.00   1.00    1.50    --  -43.01 -57.00   0.00   27
 13  \w    -44.00 -19.00   1.00    1.50    --  -43.01 -57.00 -60.00   25
 14  \w    -51.00 -26.00   1.00    1.50    --  -43.01 -57.00 -30.00   25
 15  \w     20.00  53.00   1.00    1.50    --   43.01  37.00   0.00   33
 16  \w     10.00  37.00   1.00    1.50    --   43.01  79.00  64.13   27
 17  \w     73.00  98.00   1.00    6.00    --  103.49  70.00  36.09   25
 18  \w     73.00  99.00   1.00    6.00    --  103.49  67.00  26.14   26
 19  \w     74.00 100.00   1.00    6.00    --  103.49  61.00  30.00   26
 20  \w     75.00 102.00   1.00    6.00    --  103.49  61.00  60.00   27
 21  \w     78.00 173.00   1.00    6.00    --  103.49  59.00  39.75   95
 22  \w     74.00 100.00   1.00    6.00    --  103.49  61.00   0.00   26
 23  \w     76.00 102.00   1.00    6.00    --  103.49  57.00  11.27   26
 24  \w     78.00 105.00   1.00    6.00    --  103.49  45.00   0.00   27
 25  \w     76.00 116.00   1.00    6.00    --  103.49  56.00  30.03   40
 26  \w     74.00 100.00   1.00    6.00    --  103.49  64.00  50.68   26
 27  \w     75.00 100.00   1.00    6.00    --  103.49  60.00 -10.06   25
 28  \w     77.00 121.00   1.00    6.00    --  103.49  60.00  12.54   44
 29  \w     80.00 107.00   1.00    6.00    --  103.49  47.00  10.13   27
 30  \w     73.00 100.00   1.00    6.00    --  103.49  69.00   5.70   27
 31  \w     77.00 159.00   1.00    6.00    --  103.49  61.00 -30.00   82
 32  \w     74.00  99.00   1.00    6.00    --  103.49  67.00  43.52   25
 33  \w     71.00 104.00   1.00    6.00    --  103.49-110.00  -4.00   33
;
_diffrn_measurement_device 'four-circle diffractometer'
_diffrn_measurement_device_type 'SuperNova, Dual, Cu at home/near, Atlas'
_diffrn_measurement_method '\w scans'
_diffrn_orient_matrix_type 'CrysAlisPro convention (1999,Acta A55,543-557)'
_diffrn_orient_matrix_UB_11 -0.0257956000
_diffrn_orient_matrix_UB_12 -0.1115223000
_diffrn_orient_matrix_UB_13 0.0060002000
_diffrn_orient_matrix_UB_21 0.1167132000
_diffrn_orient_matrix_UB_22 0.0372398000
_diffrn_orient_matrix_UB_23 0.0021059000
_diffrn_orient_matrix_UB_31 -0.0032308000
_diffrn_orient_matrix_UB_32 0.0217965000
_diffrn_orient_matrix_UB_33 0.0270734000
_diffrn_radiation_monochromator mirror
_diffrn_radiation_probe x-ray
_diffrn_radiation_type 'Cu K\a'
_diffrn_radiation_wavelength 1.54184
_diffrn_reflns_av_R_equivalents 0.0379
_diffrn_reflns_av_unetI/netI 0.0150
_diffrn_reflns_Laue_measured_fraction_full 0.999
_diffrn_reflns_Laue_measured_fraction_max 0.995
_diffrn_reflns_limit_h_max 18
_diffrn_reflns_limit_h_min -18
_diffrn_reflns_limit_k_max 18
_diffrn_reflns_limit_k_min -17
_diffrn_reflns_limit_l_max 68
_diffrn_reflns_limit_l_min -62
_diffrn_reflns_number 86994
_diffrn_reflns_point_group_measured_fraction_full 1.000
_diffrn_reflns_point_group_measured_fraction_max 0.994
_diffrn_reflns_theta_full 67.684
_diffrn_reflns_theta_max 72.678
_diffrn_reflns_theta_min 3.189
_diffrn_source 'micro-focus sealed X-ray tube'
_diffrn_source_type 'SuperNova (Cu) X-ray Source'
_exptl_absorpt_coefficient_mu 4.508
_exptl_absorpt_correction_T_max 1.000
_exptl_absorpt_correction_T_min 0.218
_exptl_absorpt_correction_type gaussian
_exptl_absorpt_process_details
;
CrysAlisPro 1.171.42.80a (Rigaku Oxford Diffraction, 2023)
Numerical absorption correction based on gaussian integration over
a multifaceted crystal model
Empirical absorption correction using spherical harmonics,
implemented in SCALE3 ABSPACK scaling algorithm.
;
_exptl_crystal_colour 'clear pale colourless'
_exptl_crystal_density_diffrn 1.079
_exptl_crystal_description prism
_exptl_crystal_F_000 3652
_exptl_crystal_size_max 0.411
_exptl_crystal_size_mid 0.277
_exptl_crystal_size_min 0.229
_refine_diff_density_max 0.909
_refine_diff_density_min -0.600
_refine_diff_density_rms 0.069
_refine_ls_abs_structure_details
;
 Refined as an inversion twin.
;
_refine_ls_abs_structure_Flack 0.071(10)
_refine_ls_extinction_method none
_refine_ls_goodness_of_fit_ref 1.088
_refine_ls_hydrogen_treatment constr
_refine_ls_matrix_type full
_refine_ls_number_parameters 400
_refine_ls_number_reflns 7038
_refine_ls_number_restraints 551
_refine_ls_restrained_S_all 1.082
_refine_ls_R_factor_all 0.0588
_refine_ls_R_factor_gt 0.0581
_refine_ls_shift/su_max 0.001
_refine_ls_shift/su_mean 0.000
_refine_ls_structure_factor_coef Fsqd
_refine_ls_weighting_details 'w=1/[\s^2^(Fo^2^)+(0.0731P)^2^+17.4658P] where P=(Fo^2^+2Fc^2^)/3'
_refine_ls_weighting_scheme calc
_refine_ls_wR_factor_gt 0.1554
_refine_ls_wR_factor_ref 0.1561
_reflns_Friedel_coverage 0.669
_reflns_Friedel_fraction_full 1.000
_reflns_Friedel_fraction_max 0.993
_reflns_number_gt 6906
_reflns_number_total 7038
_reflns_threshold_expression 'I > 2\s(I)'
_cod_data_source_file d4sc00051j2.cif
_cod_data_source_block ah543
_cod_depositor_comments 'Adding full bibliography for 1571342--1571354.cif.'
_cod_original_cell_volume 10619.3(3)
_cod_original_formula_sum 'C88 H128 Ce K O15.50 Si4'
_cod_database_code 1571349
_shelx_shelxl_version_number 2019/3
_chemical_oxdiff_formula 'C88 H128 O15.5 Si4 K1 Ce1'
_shelx_space_group_comment
;
The symmetry employed for this shelxl refinement is uniquely defined
by the following loop, which should always be used as a source of
symmetry information in preference to the above space-group names.
They are only intended as comments.
;
_shelx_estimated_absorpt_t_max 0.425
_shelx_estimated_absorpt_t_min 0.259
_olex2_refinement_description
;
1. Twinned data refinement
 Scales: 0.929(10)
 0.071(10)
2. Fixed Uiso
 At 1.2 times of:
  All C(H) groups, All C(H,H) groups
 At 1.5 times of:
  All C(H,H,H) groups
3. Restrained distances
 O6-C33 = O6-C30
 1.44 with sigma of 0.02
 C32-C31
 1.54 with sigma of 0.02
 C33-C32 = C31-C30
 1.53 with sigma of 0.02
 C26-C27 = C28-C29
 1.53 with sigma of 0.02
 O5-C26 = O5-C29
 1.44 with sigma of 0.02
 C27-C28
 1.54 with sigma of 0.02
 O6-C32 = O6-C31 = C33-C31 = C32-C30
 2.38 with sigma of 0.04
 O5-C27 = O5-C28 = C26-C28 = C27-C29
 2.38 with sigma of 0.04
 C15-C9 \\sim C12-C9 \\sim C11-C9 \\sim C14-C9 \\sim C10-C9 \\sim C13-C9
 with sigma of 0.02
 C14-C15 \\sim C15-C13
 with sigma of 0.02
 C10-C11 \\sim C11-C12
 with sigma of 0.02
 C32-C30 \\sim C33-C31
 with sigma of 0.04
 O6-C32 \\sim O6-C31
 with sigma of 0.04
 O6-C33 \\sim O6-C30
 with sigma of 0.02
 C33-C32 \\sim C32-C31 \\sim C31-C30
 with sigma of 0.02
 C26-C27 \\sim C27-C28 \\sim C28-C29
 with sigma of 0.02
 O5-C26 \\sim O5-C29
 with sigma of 0.02
 O5-C27 \\sim O5-C28
 with sigma of 0.04
 C27-C29 \\sim C26-C28
 with sigma of 0.04
4. Uiso/Uaniso restraints and constraints
C9 \\sim C10 \\sim C11 \\sim C12 \\sim C13 \\sim C14 \\sim C15: within 2A with
sigma of 0.01 and sigma for terminal atoms of 0.02 within 2A
O6 \\sim C30 \\sim C31 \\sim C32 \\sim C33: within 2A with sigma of 0.04 and
sigma for terminal atoms of 0.08 within 2A
O5 \\sim C26 \\sim C27 \\sim C28 \\sim C29: within 2A with sigma of 0.04 and
sigma for terminal atoms of 0.08 within 2A
Uanis(C34) \\sim Ueq: with sigma of 0.01 and sigma for terminal atoms of 0.02
5. Rigid body (RIGU) restrains
 O6, C30, C31, C32, C33
 with sigma for 1-2 distances of 0.004 and sigma for 1-3 distances of 0.004
 O5, C26, C27, C28, C29
 with sigma for 1-2 distances of 0.004 and sigma for 1-3 distances of 0.004
 All non-hydrogen atoms
 with sigma for 1-2 distances of 0.001 and sigma for 1-3 distances of 0.001
6. Others
 Sof(C13)=Sof(H13A)=Sof(H13B)=Sof(H13C)=Sof(C14)=Sof(H14A)=Sof(H14B)=Sof(H14C)=
 Sof(C15)=Sof(H15A)=Sof(H15B)=Sof(H15C)=1-FVAR(1)
 Sof(C10)=Sof(H10A)=Sof(H10B)=Sof(H10C)=Sof(C11)=Sof(H11A)=Sof(H11B)=Sof(H11C)=
 Sof(C12)=Sof(H12A)=Sof(H12B)=Sof(H12C)=FVAR(1)
 Fixed Sof: O5(0.5) O6(0.333333) C26(0.5) H26A(0.5) H26B(0.5) C27(0.5)
 H27A(0.5) H27B(0.5) C28(0.5) H28A(0.5) H28B(0.5) C29(0.5) H29A(0.5) H29B(0.5)
 C30(0.333333) H30A(0.333333) H30B(0.333333) C31(0.333333) H31A(0.333333)
 H31B(0.333333) C32(0.333333) H32A(0.333333) H32B(0.333333) C33(0.333333)
 H33A(0.333333) H33B(0.333333)
7.a Secondary CH2 refined with riding coordinates:
 C26(H26A,H26B), C27(H27A,H27B), C28(H28A,H28B), C29(H29A,H29B), C30(H30A,
 H30B), C31(H31A,H31B), C32(H32A,H32B), C33(H33A,H33B), C34(H34A,H34B),
 C35(H35A,H35B), C36(H36A,H36B), C37(H37A,H37B)
7.b Aromatic/amide H refined with riding coordinates:
 C1(H1), C4(H4), C5(H5), C6(H6), C7(H7), C21(H21), C22(H22), C23(H23),
 C24(H24), C25(H25)
7.c Fitted pentagon refined as free rotating group:
 O7(C34,C35,C36,C37)
7.d Fitted hexagon refined as free rotating group:
 C20(C21,C22,C23,C24,C25)
7.e Idealised Me refined as rotating group:
 C10(H10A,H10B,H10C), C11(H11A,H11B,H11C), C12(H12A,H12B,H12C), C13(H13A,H13B,
 H13C), C14(H14A,H14B,H14C), C15(H15A,H15B,H15C), C17(H17A,H17B,H17C), C18(H18A,
 H18B,H18C), C19(H19A,H19B,H19C)
;
_smtbx_masks_special_details
;
A solvent mask was calculated and 410 electrons were 
found in a volume of 1878\%A^3^ in 2 voids per unit cell. 
This is consistent with the presence of 
2.7[C4H8O] per Asymmetric Unit 
which account for 432 electrons 
per unit cell.
;
_smtbx_masks_void_probe_radius 1.2
_smtbx_masks_void_truncation_radius 1.2
_olex2_date_sample_data_collection 2023-01-25
_olex2_submission_special_instructions 'No special instructions were received'
_oxdiff_exptl_absorpt_empirical_details
;
Empirical correction (ABSPACK) includes:
- Absorption correction using spherical harmonics
- Frame scaling
- Detector area scaling
- B-factor correction
;
_oxdiff_exptl_absorpt_empirical_full_max 1.464
_oxdiff_exptl_absorpt_empirical_full_min 0.767

loop_
_space_group_symop_operation_xyz
'x, y, z'
'-y, x-y, z'
'-x+y, -x, z'
'-x, -y, z+1/2'
'y, -x+y, z+1/2'
'x-y, x, z+1/2'
'y, x, -z'
'x-y, -y, -z'
'-x, -x+y, -z'
'-y, -x, -z+1/2'
'-x+y, y, -z+1/2'
'x, x-y, -z+1/2'

loop_
_atom_site_label
_atom_site_type_symbol
_atom_site_fract_x
_atom_site_fract_y
_atom_site_fract_z
_atom_site_U_iso_or_equiv
_atom_site_adp_type
_atom_site_occupancy
_atom_site_site_symmetry_order
_atom_site_calc_flag
_atom_site_refinement_flags_posn
_atom_site_refinement_flags_adp
_atom_site_refinement_flags_occupancy
_atom_site_disorder_assembly
_atom_site_disorder_group
Ce1 Ce 0.333333 0.666667 0.61533(2) 0.03908(17) Uani 1 3 d S T P . .
Si1 Si 0.18541(16) 0.79816(17) 0.59647(3) 0.0472(4) Uani 1 1 d . . . . .
Si2 Si 0.333333 0.666667 0.68391(5) 0.0614(7) Uani 1 3 d S T P . .
O1 O 0.2453(5) 0.7505(5) 0.60990(7) 0.0548(10) Uani 1 1 d . . . . .
O2 O 0.0734(4) 0.7148(4) 0.58491(9) 0.0596(11) Uani 1 1 d . . . . .
O3 O 0.1635(4) 0.8745(4) 0.61406(8) 0.0575(11) Uani 1 1 d . . . . .
O4 O 0.333333 0.666667 0.65530(14) 0.070(2) Uani 1 3 d S T P . .
C1 C 0.4235(5) 0.7635(5) 0.55624(11) 0.0398(12) Uani 1 1 d . . . . .
H1 H 0.484632 0.829796 0.556654 0.048 Uiso 1 1 calc R U . . .
C2 C 0.3249(6) 0.7561(5) 0.55593(11) 0.0413(12) Uani 1 1 d . . . . .
C3 C 0.3215(5) 0.8553(5) 0.55419(11) 0.0433(11) Uani 1 1 d . . . . .
C4 C 0.3781(6) 0.9234(5) 0.53561(13) 0.0536(15) Uani 1 1 d . . . . .
H4 H 0.416686 0.905754 0.524898 0.064 Uiso 1 1 calc R U . . .
C5 C 0.3792(7) 1.0160(6) 0.53246(15) 0.070(2) Uani 1 1 d . . . . .
H5 H 0.419535 1.062311 0.519944 0.083 Uiso 1 1 calc R U . . .
C6 C 0.3218(9) 1.0406(7) 0.54748(15) 0.077(2) Uani 1 1 d . . . . .
H6 H 0.320562 1.103250 0.545220 0.093 Uiso 1 1 calc R U . . .
C7 C 0.2658(7) 0.9738(6) 0.56595(14) 0.065(2) Uani 1 1 d . . . . .
H7 H 0.227849 0.992792 0.576527 0.078 Uiso 1 1 calc R U . . .
C8 C 0.2627(5) 0.8802(5) 0.56971(12) 0.0474(12) Uani 1 1 d . . . . .
C9 C -0.0170(6) 0.6304(7) 0.59564(16) 0.0733(18) Uani 1 1 d D U . . .
C10 C -0.1094(11) 0.6309(15) 0.5841(3) 0.087(4) Uani 0.599(10) 1 d D U P A 1
H10A H -0.103865 0.698714 0.586657 0.131 Uiso 0.599(10) 1 calc R U P A 1
H10B H -0.173690 0.576618 0.591448 0.131 Uiso 0.599(10) 1 calc R U P A 1
H10C H -0.110232 0.617775 0.566755 0.131 Uiso 0.599(10) 1 calc R U P A 1
C11 C -0.0256(12) 0.6430(14) 0.6229(3) 0.095(4) Uani 0.599(10) 1 d D U P A 1
H11A H 0.021648 0.626146 0.631527 0.143 Uiso 0.599(10) 1 calc R U P A 1
H11B H -0.097086 0.595924 0.628201 0.143 Uiso 0.599(10) 1 calc R U P A 1
H11C H -0.007021 0.714784 0.626460 0.143 Uiso 0.599(10) 1 calc R U P A 1
C12 C -0.0129(15) 0.5329(11) 0.5918(4) 0.095(4) Uani 0.599(10) 1 d D U P A 1
H12A H -0.019303 0.516592 0.574495 0.143 Uiso 0.599(10) 1 calc R U P A 1
H12B H -0.070064 0.475561 0.600512 0.143 Uiso 0.599(10) 1 calc R U P A 1
H12C H 0.053445 0.542659 0.597737 0.143 Uiso 0.599(10) 1 calc R U P A 1
C13 C -0.0721(17) 0.566(2) 0.5733(4) 0.094(5) Uani 0.401(10) 1 d D U P A 2
H13A H -0.102772 0.600085 0.564107 0.141 Uiso 0.401(10) 1 calc R U P A 2
H13B H -0.126849 0.496580 0.578245 0.141 Uiso 0.401(10) 1 calc R U P A 2
H13C H -0.021733 0.559141 0.563090 0.141 Uiso 0.401(10) 1 calc R U P A 2
C14 C -0.0846(16) 0.6737(18) 0.6035(5) 0.080(4) Uani 0.401(10) 1 d D U P A 2
H14A H -0.065652 0.701129 0.619974 0.120 Uiso 0.401(10) 1 calc R U P A 2
H14B H -0.157562 0.618567 0.603214 0.120 Uiso 0.401(10) 1 calc R U P A 2
H14C H -0.074670 0.729668 0.592577 0.120 Uiso 0.401(10) 1 calc R U P A 2
C15 C 0.0122(18) 0.5760(18) 0.6145(4) 0.092(5) Uani 0.401(10) 1 d D U P A 2
H15A H 0.054765 0.550185 0.607092 0.138 Uiso 0.401(10) 1 calc R U P A 2
H15B H -0.050910 0.517613 0.621267 0.138 Uiso 0.401(10) 1 calc R U P A 2
H15C H 0.051771 0.624993 0.627436 0.138 Uiso 0.401(10) 1 calc R U P A 2
C16 C 0.2121(7) 0.9292(7) 0.63532(15) 0.0676(16) Uani 1 1 d . . . . .
C17 C 0.3272(8) 0.9966(8) 0.63128(17) 0.083(2) Uani 1 1 d . . . . .
H17A H 0.358589 0.952706 0.629484 0.124 Uiso 1 1 calc R U . . .
H17B H 0.358395 1.043053 0.645123 0.124 Uiso 1 1 calc R U . . .
H17C H 0.339377 1.037966 0.616615 0.124 Uiso 1 1 calc R U . . .
C18 C 0.1929(8) 0.8547(8) 0.65593(15) 0.084(2) Uani 1 1 d . . . . .
H18A H 0.118736 0.803413 0.656818 0.127 Uiso 1 1 calc R U . . .
H18B H 0.215299 0.893397 0.671129 0.127 Uiso 1 1 calc R U . . .
H18C H 0.232414 0.819031 0.653167 0.127 Uiso 1 1 calc R U . . .
C19 C 0.1618(9) 0.9959(8) 0.64043(19) 0.095(3) Uani 1 1 d . . . . .
H19A H 0.160220 1.030667 0.625556 0.142 Uiso 1 1 calc R U . . .
H19B H 0.202363 1.048059 0.652699 0.142 Uiso 1 1 calc R U . . .
H19C H 0.090792 0.951390 0.646299 0.142 Uiso 1 1 calc R U . . .
C20 C 0.3734(5) 0.7990(4) 0.69615(11) 0.0682(18) Uani 1 1 d G . . . .
C21 C 0.4402(5) 0.8850(5) 0.68242(11) 0.101(3) Uani 1 1 d G . . . .
H21 H 0.465283 0.875918 0.667391 0.121 Uiso 1 1 calc R U . . .
C22 C 0.4702(6) 0.9844(4) 0.69068(16) 0.126(4) Uani 1 1 d G . . . .
H22 H 0.515898 1.043151 0.681299 0.152 Uiso 1 1 calc R U . . .
C23 C 0.4335(7) 0.9977(5) 0.71268(18) 0.144(4) Uani 1 1 d G . . . .
H23 H 0.454060 1.065586 0.718324 0.173 Uiso 1 1 calc R U . . .
C24 C 0.3667(8) 0.9117(7) 0.72641(14) 0.165(7) Uani 1 1 d G . . . .
H24 H 0.341608 0.920788 0.741442 0.198 Uiso 1 1 calc R U . . .
C25 C 0.3366(6) 0.8123(6) 0.71815(11) 0.119(4) Uani 1 1 d G . . . .
H25 H 0.290992 0.753554 0.727534 0.142 Uiso 1 1 calc R U . . .
K1 K 0.000000 1.000000 0.500000 0.328(11) Uani 1 6 d S T P . .
O5 O -0.0211(19) 0.8019(18) 0.5035(8) 0.168(10) Uani 0.5 1 d D U P B -1
O6 O -0.0545(16) 0.960(2) 0.5425(5) 0.130(7) Uani 0.3333 1 d D U P B -1
C26 C -0.079(2) 0.693(3) 0.4979(9) 0.181(12) Uani 0.5 1 d D U P B -1
H26A H -0.124398 0.681672 0.483680 0.218 Uiso 0.5 1 calc R U P B -1
H26B H -0.123747 0.653892 0.511694 0.218 Uiso 0.5 1 calc R U P B -1
C27 C -0.002(3) 0.660(2) 0.4925(6) 0.161(10) Uani 0.5 1 d D U P B -1
H27A H -0.030986 0.584585 0.495768 0.193 Uiso 0.5 1 calc R U P B -1
H27B H 0.022315 0.674500 0.475588 0.193 Uiso 0.5 1 calc R U P B -1
C28 C 0.083(2) 0.725(2) 0.5097(7) 0.155(10) Uani 0.5 1 d D U P B -1
H28A H 0.076122 0.685943 0.524832 0.186 Uiso 0.5 1 calc R U P B -1
H28B H 0.151911 0.746051 0.502511 0.186 Uiso 0.5 1 calc R U P B -1
C29 C 0.071(2) 0.816(2) 0.5146(7) 0.160(9) Uani 0.5 1 d D U P B -1
H29A H 0.068353 0.825154 0.532178 0.192 Uiso 0.5 1 calc R U P B -1
H29B H 0.132009 0.879339 0.508040 0.192 Uiso 0.5 1 calc R U P B -1
C30 C 0.016(4) 0.936(4) 0.5547(6) 0.149(10) Uani 0.3333 1 d D U P B -1
H30A H 0.088537 0.984703 0.549848 0.178 Uiso 0.3333 1 calc R U P B -1
H30B H -0.000490 0.864242 0.551148 0.178 Uiso 0.3333 1 calc R U P B -1
C31 C -0.001(4) 0.949(5) 0.5813(5) 0.136(10) Uani 0.3333 1 d D U P B -1
H31A H 0.062204 0.966357 0.590934 0.163 Uiso 0.3333 1 calc R U P B -1
H31B H -0.060499 0.885298 0.587945 0.163 Uiso 0.3333 1 calc R U P B -1
C32 C -0.022(4) 1.039(4) 0.5802(6) 0.140(9) Uani 0.3333 1 d D U P B -1
H32A H -0.058819 1.041636 0.594804 0.168 Uiso 0.3333 1 calc R U P B -1
H32B H 0.043559 1.106477 0.578431 0.168 Uiso 0.3333 1 calc R U P B -1
C33 C -0.089(3) 1.014(3) 0.5579(7) 0.122(7) Uani 0.3333 1 d D U P B -1
H33A H -0.163714 0.969550 0.561963 0.146 Uiso 0.3333 1 calc R U P B -1
H33B H -0.079388 1.078215 0.550005 0.146 Uiso 0.3333 1 calc R U P B -1
K2 K 0.000000 1.000000 0.750000 0.0886(12) Uani 1 6 d S T P . .
O7 O -0.0151(11) 0.8458(7) 0.72274(17) 0.166(4) Uani 1 1 d G . . . .
C34 C -0.0999(11) 0.7887(13) 0.7068(3) 0.227(8) Uani 1 1 d G U . . .
H34A H -0.093513 0.831214 0.692501 0.272 Uiso 1 1 calc R U . . .
H34B H -0.166109 0.769911 0.715087 0.272 Uiso 1 1 calc R U . . .
C35 C -0.0986(13) 0.6977(11) 0.6998(3) 0.257(13) Uani 1 1 d G . . . .
H35A H -0.164127 0.635192 0.704611 0.309 Uiso 1 1 calc R U . . .
H35B H -0.091529 0.696496 0.682025 0.309 Uiso 1 1 calc R U . . .
C36 C -0.0129(16) 0.6984(11) 0.7113(4) 0.267(14) Uani 1 1 d G . . . .
H36A H 0.035163 0.697563 0.699055 0.320 Uiso 1 1 calc R U . . .
H36B H -0.037435 0.636261 0.721641 0.320 Uiso 1 1 calc R U . . .
C37 C 0.0386(11) 0.7899(12) 0.7255(3) 0.259(14) Uani 1 1 d G . . . .
H37A H 0.111481 0.832942 0.720055 0.311 Uiso 1 1 calc R U . . .
H37B H 0.038884 0.771640 0.742641 0.311 Uiso 1 1 calc R U . . .

loop_
_atom_site_aniso_label
_atom_site_aniso_U_11
_atom_site_aniso_U_22
_atom_site_aniso_U_33
_atom_site_aniso_U_23
_atom_site_aniso_U_13
_atom_site_aniso_U_12
Ce1 0.03690(19) 0.03690(19) 0.0434(3) 0.000 0.000 0.01845(10)
Si1 0.0476(10) 0.0516(11) 0.0532(8) 0.0062(9) 0.0069(9) 0.0328(8)
Si2 0.0699(12) 0.0699(12) 0.0443(14) 0.000 0.000 0.0349(6)
O1 0.067(3) 0.065(3) 0.053(2) 0.008(3) 0.006(3) 0.048(2)
O2 0.050(2) 0.063(2) 0.070(3) 0.004(2) 0.0034(18) 0.0317(18)
O3 0.064(3) 0.064(3) 0.061(2) -0.0012(19) 0.005(2) 0.045(3)
O4 0.083(3) 0.083(3) 0.045(2) 0.000 0.000 0.0414(17)
C1 0.043(3) 0.035(3) 0.040(3) 0.000(2) -0.001(2) 0.019(2)
C2 0.046(3) 0.042(3) 0.039(3) 0.001(2) 0.000(3) 0.024(3)
C3 0.047(3) 0.041(3) 0.045(3) 0.000(2) -0.004(2) 0.024(2)
C4 0.062(4) 0.044(3) 0.055(3) 0.007(2) 0.006(3) 0.027(3)
C5 0.095(6) 0.050(4) 0.071(4) 0.016(3) 0.018(4) 0.043(4)
C6 0.117(7) 0.062(4) 0.076(4) 0.018(3) 0.022(4) 0.061(5)
C7 0.092(6) 0.060(4) 0.066(4) 0.010(3) 0.011(3) 0.055(4)
C8 0.051(3) 0.045(3) 0.054(3) 0.000(2) -0.003(2) 0.029(2)
C9 0.053(3) 0.071(4) 0.097(4) 0.011(3) 0.014(3) 0.032(3)
C10 0.051(4) 0.093(9) 0.116(8) 0.007(8) 0.007(6) 0.034(5)
C11 0.056(7) 0.088(9) 0.096(4) 0.005(5) 0.018(5) 0.001(7)
C12 0.076(8) 0.070(4) 0.139(10) 0.023(6) 0.038(8) 0.036(5)
C13 0.053(8) 0.088(9) 0.119(8) -0.010(7) 0.010(7) 0.019(6)
C14 0.043(7) 0.077(9) 0.119(11) 0.003(7) 0.010(7) 0.029(6)
C15 0.058(9) 0.080(10) 0.131(9) 0.042(7) 0.021(7) 0.030(7)
C16 0.073(4) 0.073(4) 0.064(3) -0.007(2) 0.005(3) 0.042(3)
C17 0.070(4) 0.081(6) 0.089(5) -0.004(4) -0.005(4) 0.032(3)
C18 0.096(7) 0.095(6) 0.061(3) 0.000(3) 0.002(4) 0.048(5)
C19 0.109(7) 0.087(6) 0.106(7) -0.027(5) 0.005(6) 0.063(6)
C20 0.072(5) 0.069(4) 0.072(4) -0.015(3) -0.023(3) 0.041(3)
C21 0.082(6) 0.068(4) 0.125(6) -0.004(4) -0.022(5) 0.015(5)
C22 0.089(8) 0.074(4) 0.209(11) -0.018(6) -0.032(7) 0.035(5)
C23 0.134(11) 0.104(6) 0.214(11) -0.049(7) -0.048(8) 0.076(7)
C24 0.231(17) 0.120(7) 0.158(10) -0.062(6) -0.009(10) 0.097(9)
C25 0.171(11) 0.107(6) 0.088(5) -0.036(5) -0.006(6) 0.076(7)
K1 0.422(18) 0.422(18) 0.139(9) 0.000 0.000 0.211(9)
O5 0.128(17) 0.197(17) 0.21(2) -0.055(17) -0.061(17) 0.104(15)
O6 0.062(10) 0.113(19) 0.202(15) -0.007(13) -0.006(10) 0.033(12)
C26 0.139(13) 0.198(19) 0.22(3) -0.059(18) -0.069(16) 0.096(13)
C27 0.141(16) 0.168(17) 0.18(2) -0.046(16) -0.055(18) 0.084(14)
C28 0.140(15) 0.165(18) 0.18(2) -0.046(16) -0.058(17) 0.095(14)
C29 0.135(15) 0.176(16) 0.20(2) -0.055(16) -0.065(14) 0.101(13)
C30 0.098(19) 0.16(3) 0.199(15) -0.026(16) -0.023(14) 0.072(19)
C31 0.081(19) 0.12(3) 0.200(15) -0.013(17) -0.010(15) 0.05(2)
C32 0.09(2) 0.13(2) 0.202(17) -0.010(15) -0.009(15) 0.055(18)
C33 0.063(14) 0.087(18) 0.192(18) 0.011(14) 0.008(13) 0.020(14)
K2 0.0940(19) 0.0940(19) 0.078(3) 0.000 0.000 0.0470(10)
O7 0.253(12) 0.154(8) 0.124(7) -0.022(6) -0.005(8) 0.127(8)
C34 0.263(12) 0.221(12) 0.238(13) -0.066(9) -0.060(9) 0.154(9)
C35 0.32(3) 0.230(16) 0.26(2) -0.118(17) -0.10(2) 0.166(18)
C36 0.34(3) 0.198(17) 0.33(3) -0.128(18) -0.11(2) 0.181(19)
C37 0.32(2) 0.203(18) 0.32(3) -0.127(18) -0.13(2) 0.185(18)

loop_
_atom_type_symbol
_atom_type_description
_atom_type_scat_dispersion_real
_atom_type_scat_dispersion_imag
_atom_type_scat_source
C C 0.0181 0.0091 'International Tables Vol C Tables 4.2.6.8 and 6.1.1.4'
H H 0.0000 0.0000 'International Tables Vol C Tables 4.2.6.8 and 6.1.1.4'
Ce Ce -1.8482 9.6596 'International Tables Vol C Tables 4.2.6.8 and 6.1.1.4'
K K 0.3868 1.0657 'International Tables Vol C Tables 4.2.6.8 and 6.1.1.4'
O O 0.0492 0.0322 'International Tables Vol C Tables 4.2.6.8 and 6.1.1.4'
Si Si 0.2541 0.3302 'International Tables Vol C Tables 4.2.6.8 and 6.1.1.4'

loop_
_exptl_crystal_face_index_h
_exptl_crystal_face_index_k
_exptl_crystal_face_index_l
_exptl_crystal_face_perp_dist
-1 -1 -2 0.1811
1 1 2 0.2158
1 1 -1 0.2198
2 2 -1 0.2214
-2 -2 1 0.1886
0 1 0 0.2105
0 1 1 0.2025
0 2 -1 0.2122
0 1 2 0.1924
0 -1 -1 0.2025
0 -2 1 0.2057
0 0 1 0.1149
-1 2 2 0.1761
-1 2 0 0.1705
-1 2 -1 0.1747
1 -1 -1 0.1275
1 -1 0 0.1296
1 -1 1 0.1328
1 -1 2 0.1308
-1 1 1 0.1459
-1 1 0 0.1463
-2 2 -1 0.1450
-1 1 -1 0.1459
-1 1 -2 0.1456
2 -1 -2 0.1601
1 0 2 0.1854
-2 0 1 0.1738
2 0 -1 0.1954
7 -2 -22 0.1636
-5 -1 -27 0.1497
2 2 34 0.1322
-2 2 35 0.1198
-5 2 30 0.1276
5 2 -24 0.1810
-1 -4 -30 0.1422
-3 0 33 0.1275
-2 1 35 0.1151
0 3 33 0.1338
-1 -3 33 0.1251
1 -5 -29 0.1343
0 6 -24 0.1934
-1 4 32 0.1336
1 -2 -35 0.1083
-5 8 -20 0.1592
4 -6 29 0.1138
6 -9 3 0.1488
3 -5 -30 0.1214
-4 7 26 0.1389
-6 5 -27 0.1318
-4 5 30 0.1214
4 -3 33 0.1182
6 -6 -26 0.1178
-5 0 -30 0.1311
-10 3 0 0.1646
-5 3 30 0.1202
-8 9 1 0.1403
-6 7 -22 0.1408

loop_
_geom_angle_atom_site_label_1
_geom_angle_atom_site_label_2
_geom_angle_atom_site_label_3
_geom_angle
_geom_angle_site_symmetry_1
_geom_angle_site_symmetry_3
_geom_angle_publ_flag
O1 Ce1 O1 118.22(5) 3_565 2_665 ?
O1 Ce1 O1 118.22(5) . 2_665 ?
O1 Ce1 O1 118.22(5) . 3_565 ?
O4 Ce1 O1 97.73(10) . 2_665 ?
O4 Ce1 O1 97.73(10) . 3_565 ?
O4 Ce1 O1 97.73(10) . . ?
O1 Si1 O2 115.9(3) . . ?
O1 Si1 O3 112.4(2) . . ?
O1 Si1 C8 111.2(3) . . ?
O2 Si1 O3 106.1(3) . . ?
O2 Si1 C8 104.0(3) . . ?
O3 Si1 C8 106.5(3) . . ?
O4 Si2 C20 111.2(2) . . ?
O4 Si2 C20 111.2(2) . 3_565 ?
O4 Si2 C20 111.2(2) . 2_665 ?
C20 Si2 C20 107.7(2) . 3_565 ?
C20 Si2 C20 107.7(2) 2_665 3_565 ?
C20 Si2 C20 107.7(2) . 2_665 ?
Si1 O1 Ce1 159.3(3) . . ?
C9 O2 Si1 131.2(5) . . ?
C16 O3 Si1 132.3(5) . . ?
Si2 O4 Ce1 180.0 . . ?
C2 C1 H1 119.9 . . ?
C2 C1 H1 119.9 3_565 . ?
C2 C1 C2 120.2(7) 3_565 . ?
C1 C2 C1 119.7(7) 2_665 . ?
C1 C2 C3 117.8(7) . . ?
C1 C2 C3 122.4(7) 2_665 . ?
C4 C3 C2 117.2(6) . . ?
C4 C3 C8 119.3(6) . . ?
C8 C3 C2 123.5(6) . . ?
C3 C4 H4 119.3 . . ?
C5 C4 C3 121.4(7) . . ?
C5 C4 H4 119.3 . . ?
C4 C5 H5 120.3 . . ?
C6 C5 C4 119.5(7) . . ?
C6 C5 H5 120.3 . . ?
C5 C6 H6 120.2 . . ?
C5 C6 C7 119.5(7) . . ?
C7 C6 H6 120.2 . . ?
C6 C7 H7 118.6 . . ?
C6 C7 C8 122.7(7) . . ?
C8 C7 H7 118.6 . . ?
C3 C8 Si1 124.4(5) . . ?
C7 C8 Si1 118.0(5) . . ?
C7 C8 C3 117.5(7) . . ?
O2 C9 C10 106.0(9) . . ?
O2 C9 C11 113.7(9) . . ?
O2 C9 C12 108.3(8) . . ?
O2 C9 C13 100.8(11) . . ?
O2 C9 C14 106.4(11) . . ?
O2 C9 C15 111.2(11) . . ?
C10 C9 C11 106.4(10) . . ?
C12 C9 C10 114.8(13) . . ?
C12 C9 C11 107.8(11) . . ?
C14 C9 C13 104.1(16) . . ?
C14 C9 C15 117.4(13) . . ?
C15 C9 C13 115.5(14) . . ?
C9 C10 H10A 109.5 . . ?
C9 C10 H10B 109.5 . . ?
C9 C10 H10C 109.5 . . ?
H10A C10 H10B 109.5 . . ?
H10A C10 H10C 109.5 . . ?
H10B C10 H10C 109.5 . . ?
C9 C11 H11A 109.5 . . ?
C9 C11 H11B 109.5 . . ?
C9 C11 H11C 109.5 . . ?
H11A C11 H11B 109.5 . . ?
H11A C11 H11C 109.5 . . ?
H11B C11 H11C 109.5 . . ?
C9 C12 H12A 109.5 . . ?
C9 C12 H12B 109.5 . . ?
C9 C12 H12C 109.5 . . ?
H12A C12 H12B 109.5 . . ?
H12A C12 H12C 109.5 . . ?
H12B C12 H12C 109.5 . . ?
C9 C13 H13A 109.5 . . ?
C9 C13 H13B 109.5 . . ?
C9 C13 H13C 109.5 . . ?
H13A C13 H13B 109.5 . . ?
H13A C13 H13C 109.5 . . ?
H13B C13 H13C 109.5 . . ?
C9 C14 H14A 109.5 . . ?
C9 C14 H14B 109.5 . . ?
C9 C14 H14C 109.5 . . ?
H14A C14 H14B 109.5 . . ?
H14A C14 H14C 109.5 . . ?
H14B C14 H14C 109.5 . . ?
C9 C15 H15A 109.5 . . ?
C9 C15 H15B 109.5 . . ?
C9 C15 H15C 109.5 . . ?
H15A C15 H15B 109.5 . . ?
H15A C15 H15C 109.5 . . ?
H15B C15 H15C 109.5 . . ?
O3 C16 C17 110.1(7) . . ?
O3 C16 C18 110.7(7) . . ?
O3 C16 C19 104.6(7) . . ?
C17 C16 C18 109.5(8) . . ?
C17 C16 C19 110.8(8) . . ?
C18 C16 C19 111.0(8) . . ?
C16 C17 H17A 109.5 . . ?
C16 C17 H17B 109.5 . . ?
C16 C17 H17C 109.5 . . ?
H17A C17 H17B 109.5 . . ?
H17A C17 H17C 109.5 . . ?
H17B C17 H17C 109.5 . . ?
C16 C18 H18A 109.5 . . ?
C16 C18 H18B 109.5 . . ?
C16 C18 H18C 109.5 . . ?
H18A C18 H18B 109.5 . . ?
H18A C18 H18C 109.5 . . ?
H18B C18 H18C 109.5 . . ?
C16 C19 H19A 109.5 . . ?
C16 C19 H19B 109.5 . . ?
C16 C19 H19C 109.5 . . ?
H19A C19 H19B 109.5 . . ?
H19A C19 H19C 109.5 . . ?
H19B C19 H19C 109.5 . . ?
C21 C20 Si2 118.3(4) . . ?
C21 C20 C25 120.0 . . ?
C25 C20 Si2 121.7(4) . . ?
C20 C21 H21 120.0 . . ?
C20 C21 C22 120.0 . . ?
C22 C21 H21 120.0 . . ?
C21 C22 H22 120.0 . . ?
C23 C22 C21 120.0 . . ?
C23 C22 H22 120.0 . . ?
C22 C23 H23 120.0 . . ?
C22 C23 C24 120.0 . . ?
C24 C23 H23 120.0 . . ?
C23 C24 H24 120.0 . . ?
C25 C24 C23 120.0 . . ?
C25 C24 H24 120.0 . . ?
C20 C25 H25 120.0 . . ?
C24 C25 C20 120.0 . . ?
C24 C25 H25 120.0 . . ?
O5 K1 C29 23.0(5) . . ?
O5 K1 C30 67.1(12) . . ?
O5 K1 C33 98.7(11) . . ?
O6 K1 O5 80.2(12) . . ?
O6 K1 C29 77.4(10) . . ?
O6 K1 C30 24.9(6) . . ?
O6 K1 C33 19.1(8) . . ?
C29 K1 C33 96.2(9) . . ?
C30 K1 C29 57.0(9) . . ?
C30 K1 C33 41.0(8) . . ?
C26 O5 K1 148(2) . . ?
C29 O5 K1 106.4(16) . . ?
C29 O5 C26 105(2) . . ?
C30 O6 K1 109(2) . . ?
C30 O6 C33 112(2) . . ?
C33 O6 K1 127(2) . . ?
O5 C26 H26A 110.4 . . ?
O5 C26 H26B 110.4 . . ?
O5 C26 C27 107(2) . . ?
H26A C26 H26B 108.6 . . ?
C27 C26 H26A 110.4 . . ?
C27 C26 H26B 110.4 . . ?
C26 C27 H27A 111.5 . . ?
C26 C27 H27B 111.5 . . ?
H27A C27 H27B 109.3 . . ?
C28 C27 C26 101.6(15) . . ?
C28 C27 H27A 111.5 . . ?
C28 C27 H27B 111.5 . . ?
C27 C28 H28A 110.7 . . ?
C27 C28 H28B 110.7 . . ?
H28A C28 H28B 108.8 . . ?
C29 C28 C27 105.0(14) . . ?
C29 C28 H28A 110.7 . . ?
C29 C28 H28B 110.7 . . ?
K1 C29 H29A 93.9 . . ?
K1 C29 H29B 70.1 . . ?
O5 C29 K1 50.6(13) . . ?
O5 C29 C28 109.7(17) . . ?
O5 C29 H29A 109.7 . . ?
O5 C29 H29B 109.7 . . ?
C28 C29 K1 154(2) . . ?
C28 C29 H29A 109.7 . . ?
C28 C29 H29B 109.7 . . ?
H29A C29 H29B 108.2 . . ?
K1 C30 H30A 75.1 . . ?
K1 C30 H30B 96.7 . . ?
O6 C30 K1 46.5(15) . . ?
O6 C30 H30A 110.9 . . ?
O6 C30 H30B 110.9 . . ?
O6 C30 C31 104(2) . . ?
H30A C30 H30B 108.9 . . ?
C31 C30 K1 147(2) . . ?
C31 C30 H30A 110.9 . . ?
C31 C30 H30B 110.9 . . ?
C30 C31 H31A 111.6 . . ?
C30 C31 H31B 111.6 . . ?
C30 C31 C32 101(2) . . ?
H31A C31 H31B 109.4 . . ?
C32 C31 H31A 111.6 . . ?
C32 C31 H31B 111.6 . . ?
C31 C32 H32A 111.3 . . ?
C31 C32 H32B 111.3 . . ?
H32A C32 H32B 109.2 . . ?
C33 C32 C31 103(2) . . ?
C33 C32 H32A 111.3 . . ?
C33 C32 H32B 111.3 . . ?
K1 C33 H33A 119.9 . . ?
K1 C33 H33B 77.2 . . ?
O6 C33 K1 34.2(17) . . ?
O6 C33 C32 104(2) . . ?
O6 C33 H33A 111.0 . . ?
O6 C33 H33B 111.0 . . ?
C32 C33 K1 122(2) . . ?
C32 C33 H33A 111.0 . . ?
C32 C33 H33B 111.0 . . ?
H33A C33 H33B 109.0 . . ?
O7 K2 O7 90.9(3) . 2_675 ?
O7 K2 O7 83.4(5) 2_675 10_666 ?
O7 K2 O7 95.3(6) 3_465 11_456 ?
O7 K2 O7 83.4(5) 12_576 3_465 ?
O7 K2 O7 90.9(3) 11_456 10_666 ?
O7 K2 O7 90.9(3) 12_576 11_456 ?
O7 K2 O7 83.4(5) . 11_456 ?
O7 K2 O7 95.3(6) . 10_666 ?
O7 K2 O7 90.9(3) 12_576 10_666 ?
O7 K2 O7 95.3(6) 12_576 2_675 ?
O7 K2 O7 171.6(6) 2_675 11_456 ?
O7 K2 O7 90.9(3) 3_465 2_675 ?
O7 K2 O7 171.6(6) . 12_576 ?
O7 K2 O7 90.9(3) . 3_465 ?
O7 K2 O7 171.6(6) 3_465 10_666 ?
C34 O7 K2 122.3(8) . . ?
C34 O7 C37 108.0 . . ?
C37 O7 K2 127.9(8) . . ?
O7 C34 H34A 110.1 . . ?
O7 C34 H34B 110.1 . . ?
O7 C34 C35 108.0 . . ?
H34A C34 H34B 108.4 . . ?
C35 C34 H34A 110.1 . . ?
C35 C34 H34B 110.1 . . ?
C34 C35 H35A 110.1 . . ?
C34 C35 H35B 110.1 . . ?
H35A C35 H35B 108.4 . . ?
C36 C35 C34 108.0 . . ?
C36 C35 H35A 110.1 . . ?
C36 C35 H35B 110.1 . . ?
C35 C36 H36A 110.1 . . ?
C35 C36 H36B 110.1 . . ?
C35 C36 C37 108.0 . . ?
H36A C36 H36B 108.4 . . ?
C37 C36 H36A 110.1 . . ?
C37 C36 H36B 110.1 . . ?
O7 C37 H37A 110.1 . . ?
O7 C37 H37B 110.1 . . ?
C36 C37 O7 108.0 . . ?
C36 C37 H37A 110.1 . . ?
C36 C37 H37B 110.1 . . ?
H37A C37 H37B 108.4 . . ?

loop_
_geom_bond_atom_site_label_1
_geom_bond_atom_site_label_2
_geom_bond_distance
_geom_bond_site_symmetry_2
_geom_bond_publ_flag
Ce1 O1 2.235(4) . ?
Ce1 O1 2.235(4) 2_665 ?
Ce1 O1 2.235(4) 3_565 ?
Ce1 O4 2.216(8) . ?
Si1 O1 1.575(4) . ?
Si1 O2 1.630(6) . ?
Si1 O3 1.647(5) . ?
Si1 C8 1.899(7) . ?
Si2 O4 1.586(8) . ?
Si2 C20 1.876(5) . ?
Si2 C20 1.876(5) 2_665 ?
Si2 C20 1.875(5) 3_565 ?
O2 C9 1.432(10) . ?
O3 C16 1.409(10) . ?
C1 H1 0.9500 . ?
C1 C2 1.415(8) . ?
C1 C2 1.376(8) 3_565 ?
C2 C3 1.504(8) . ?
C3 C4 1.394(9) . ?
C3 C8 1.403(9) . ?
C4 H4 0.9500 . ?
C4 C5 1.380(10) . ?
C5 H5 0.9500 . ?
C5 C6 1.366(11) . ?
C6 H6 0.9500 . ?
C6 C7 1.378(11) . ?
C7 H7 0.9500 . ?
C7 C8 1.385(9) . ?
C9 C10 1.519(14) . ?
C9 C11 1.537(14) . ?
C9 C12 1.498(14) . ?
C9 C13 1.532(17) . ?
C9 C14 1.505(16) . ?
C9 C15 1.514(16) . ?
C10 H10A 0.9800 . ?
C10 H10B 0.9800 . ?
C10 H10C 0.9800 . ?
C11 H11A 0.9800 . ?
C11 H11B 0.9800 . ?
C11 H11C 0.9800 . ?
C12 H12A 0.9800 . ?
C12 H12B 0.9800 . ?
C12 H12C 0.9800 . ?
C13 H13A 0.9800 . ?
C13 H13B 0.9800 . ?
C13 H13C 0.9800 . ?
C14 H14A 0.9800 . ?
C14 H14B 0.9800 . ?
C14 H14C 0.9800 . ?
C15 H15A 0.9800 . ?
C15 H15B 0.9800 . ?
C15 H15C 0.9800 . ?
C16 C17 1.506(13) . ?
C16 C18 1.517(12) . ?
C16 C19 1.538(12) . ?
C17 H17A 0.9800 . ?
C17 H17B 0.9800 . ?
C17 H17C 0.9800 . ?
C18 H18A 0.9800 . ?
C18 H18B 0.9800 . ?
C18 H18C 0.9800 . ?
C19 H19A 0.9800 . ?
C19 H19B 0.9800 . ?
C19 H19C 0.9800 . ?
C20 C21 1.3900 . ?
C20 C25 1.3900 . ?
C21 H21 0.9500 . ?
C21 C22 1.3900 . ?
C22 H22 0.9500 . ?
C22 C23 1.3900 . ?
C23 H23 0.9500 . ?
C23 C24 1.3900 . ?
C24 H24 0.9500 . ?
C24 C25 1.3900 . ?
C25 H25 0.9500 . ?
K1 O5 2.81(2) . ?
K1 O6 2.46(3) . ?
K1 C29 3.49(3) . ?
K1 C30 3.22(4) . ?
K1 C33 3.52(4) . ?
O5 C26 1.432(19) . ?
O5 C29 1.421(18) . ?
O6 C30 1.43(2) . ?
O6 C33 1.44(2) . ?
C26 H26A 0.9900 . ?
C26 H26B 0.9900 . ?
C26 C27 1.501(18) . ?
C27 H27A 0.9900 . ?
C27 H27B 0.9900 . ?
C27 C28 1.492(17) . ?
C28 H28A 0.9900 . ?
C28 H28B 0.9900 . ?
C28 C29 1.481(17) . ?
C29 H29A 0.9900 . ?
C29 H29B 0.9900 . ?
C30 H30A 0.9900 . ?
C30 H30B 0.9900 . ?
C30 C31 1.521(18) . ?
C31 H31A 0.9900 . ?
C31 H31B 0.9900 . ?
C31 C32 1.532(18) . ?
C32 H32A 0.9900 . ?
C32 H32B 0.9900 . ?
C32 C33 1.520(18) . ?
C33 H33A 0.9900 . ?
C33 H33B 0.9900 . ?
K2 O7 2.661(8) . ?
K2 O7 2.661(8) 10_666 ?
K2 O7 2.661(8) 12_576 ?
K2 O7 2.661(8) 2_675 ?
K2 O7 2.661(8) 3_465 ?
K2 O7 2.661(8) 11_456 ?
O7 C34 1.4200 . ?
O7 C37 1.4200 . ?
C34 H34A 0.9900 . ?
C34 H34B 0.9900 . ?
C34 C35 1.4200 . ?
C35 H35A 0.9900 . ?
C35 H35B 0.9900 . ?
C35 C36 1.4200 . ?
C36 H36A 0.9900 . ?
C36 H36B 0.9900 . ?
C36 C37 1.4200 . ?
C37 H37A 0.9900 . ?
C37 H37B 0.9900 . ?

loop_
_geom_torsion_atom_site_label_1
_geom_torsion_atom_site_label_2
_geom_torsion_atom_site_label_3
_geom_torsion_atom_site_label_4
_geom_torsion
_geom_torsion_site_symmetry_1
_geom_torsion_site_symmetry_2
_geom_torsion_site_symmetry_3
_geom_torsion_site_symmetry_4
_geom_torsion_publ_flag
Si1 O2 C9 C10 141.1(9) . . . . ?
Si1 O2 C9 C11 24.5(12) . . . . ?
Si1 O2 C9 C12 -95.2(11) . . . . ?
Si1 O2 C9 C13 -160.0(12) . . . . ?
Si1 O2 C9 C14 91.8(13) . . . . ?
Si1 O2 C9 C15 -37.1(13) . . . . ?
Si1 O3 C16 C17 53.8(10) . . . . ?
Si1 O3 C16 C18 -67.4(9) . . . . ?
Si1 O3 C16 C19 172.9(6) . . . . ?
Si2 C20 C21 C22 178.9(5) . . . . ?
Si2 C20 C25 C24 -178.9(5) . . . . ?
O1 Si1 O2 C9 55.5(7) . . . . ?
O1 Si1 O3 C16 22.3(8) . . . . ?
O1 Si1 C8 C3 38.5(7) . . . . ?
O1 Si1 C8 C7 -137.9(6) . . . . ?
O2 Si1 O1 Ce1 68.1(12) . . . . ?
O2 Si1 O3 C16 149.9(7) . . . . ?
O2 Si1 C8 C3 -86.9(6) . . . . ?
O2 Si1 C8 C7 96.7(7) . . . . ?
O3 Si1 O1 Ce1 -169.6(10) . . . . ?
O3 Si1 O2 C9 -70.0(6) . . . . ?
O3 Si1 C8 C3 161.3(6) . . . . ?
O3 Si1 C8 C7 -15.2(7) . . . . ?
O4 Si2 C20 C21 -28.9(4) . . . . ?
O4 Si2 C20 C25 150.0(4) . . . . ?
C1 C2 C3 C4 -125.5(8) 2_665 . . . ?
C1 C2 C3 C4 51.9(9) . . . . ?
C1 C2 C3 C8 -130.0(7) . . . . ?
C1 C2 C3 C8 52.7(10) 2_665 . . . ?
C2 C1 C2 C1 2.4(14) 3_565 . . 2_665 ?
C2 C1 C2 C3 -175.0(4) 3_565 . . . ?
C2 C3 C4 C5 179.6(7) . . . . ?
C2 C3 C8 Si1 4.1(10) . . . . ?
C2 C3 C8 C7 -179.4(7) . . . . ?
C3 C4 C5 C6 -1.5(14) . . . . ?
C4 C3 C8 Si1 -177.7(5) . . . . ?
C4 C3 C8 C7 -1.3(10) . . . . ?
C4 C5 C6 C7 1.7(15) . . . . ?
C5 C6 C7 C8 -1.7(16) . . . . ?
C6 C7 C8 Si1 178.2(8) . . . . ?
C6 C7 C8 C3 1.5(13) . . . . ?
C8 Si1 O1 Ce1 -50.3(12) . . . . ?
C8 Si1 O2 C9 177.9(6) . . . . ?
C8 Si1 O3 C16 -99.8(7) . . . . ?
C8 C3 C4 C5 1.3(11) . . . . ?
C20 Si2 C20 C21 93.2(5) 3_565 . . . ?
C20 Si2 C20 C21 -151.0(4) 2_665 . . . ?
C20 Si2 C20 C25 -87.9(4) 3_565 . . . ?
C20 Si2 C20 C25 27.9(5) 2_665 . . . ?
C20 C21 C22 C23 0.0 . . . . ?
C21 C20 C25 C24 0.0 . . . . ?
C21 C22 C23 C24 0.0 . . . . ?
C22 C23 C24 C25 0.0 . . . . ?
C23 C24 C25 C20 0.0 . . . . ?
C25 C20 C21 C22 0.0 . . . . ?
K1 O5 C26 C27 142(5) . . . . ?
K1 O5 C29 C28 -161(3) . . . . ?
K1 O6 C30 C31 162(3) . . . . ?
K1 O6 C33 C32 -128(3) . . . . ?
K1 C30 C31 C32 -10(9) . . . . ?
O5 C26 C27 C28 35(5) . . . . ?
O6 C30 C31 C32 -35(5) . . . . ?
C26 O5 C29 K1 176(4) . . . . ?
C26 O5 C29 C28 15(5) . . . . ?
C26 C27 C28 C29 -25(5) . . . . ?
C27 C28 C29 K1 -29(8) . . . . ?
C27 C28 C29 O5 7(5) . . . . ?
C29 O5 C26 C27 -32(5) . . . . ?
C30 O6 C33 K1 137(4) . . . . ?
C30 O6 C33 C32 9(5) . . . . ?
C30 C31 C32 C33 40(5) . . . . ?
C31 C32 C33 K1 -62(5) . . . . ?
C31 C32 C33 O6 -31(5) . . . . ?
C33 O6 C30 K1 -145(3) . . . . ?
C33 O6 C30 C31 17(5) . . . . ?
K2 O7 C34 C35 -165.6(9) . . . . ?
K2 O7 C37 C36 164.6(10) . . . . ?
O7 C34 C35 C36 0.0 . . . . ?
C34 O7 C37 C36 0.0 . . . . ?
C34 C35 C36 C37 0.0 . . . . ?
C35 C36 C37 O7 0.0 . . . . ?
C37 O7 C34 C35 0.0 . . . . ?

loop_
_twin_individual_id
_twin_individual_mass_fraction_refined
1 0.929(10)
2 0.071(10)

loop_
_exptl_oxdiff_crystal_face_indexfrac_h
_exptl_oxdiff_crystal_face_indexfrac_k
_exptl_oxdiff_crystal_face_indexfrac_l
_exptl_oxdiff_crystal_face_x
_exptl_oxdiff_crystal_face_y
_exptl_oxdiff_crystal_face_z
-1.0028 -0.9972 -2.0303 0.1249 -0.1585 -0.0735
1.0028 0.9972 2.0303 -0.1249 0.1585 0.0735
1.0016 1.0018 -0.9694 -0.1434 0.1522 -0.0076
2.0037 2.0020 -0.9389 -0.2806 0.3064 0.0117
-2.0037 -2.0020 0.9389 0.2806 -0.3064 -0.0117
-0.0007 1.0006 0.0151 -0.1115 0.0372 0.0222
-0.0003 0.9991 1.0150 -0.1053 0.0393 0.0493
-0.0018 2.0028 -0.9696 -0.2291 0.0723 0.0174
0.0000 0.9976 2.0149 -0.0992 0.0414 0.0763
0.0003 -0.9991 -1.0150 0.1053 -0.0393 -0.0493
0.0018 -2.0028 0.9696 0.2291 -0.0723 -0.0174
0.0004 -0.0015 0.9999 0.0062 0.0021 0.0270
-1.0034 1.9986 2.0146 -0.1849 -0.0384 0.1013
-1.0042 2.0016 0.0149 -0.1972 -0.0426 0.0473
-1.0046 2.0031 -0.9850 -0.2034 -0.0447 0.0202
1.0031 -0.9995 -0.9996 0.0796 0.0778 -0.0521
1.0035 -1.0010 0.0003 0.0857 0.0798 -0.0251
1.0039 -1.0025 1.0001 0.0919 0.0819 0.0020
1.0043 -1.0040 2.0000 0.0981 0.0840 0.0290
-1.0031 0.9995 0.9996 -0.0796 -0.0778 0.0521
-1.0035 1.0010 -0.0003 -0.0857 -0.0798 0.0251
-2.0074 2.0035 -1.0004 -0.1777 -0.1618 0.0231
-1.0039 1.0025 -1.0001 -0.0919 -0.0819 -0.0020
-1.0043 1.0040 -2.0000 -0.0981 -0.0840 -0.0290
2.0055 -0.9983 -1.9841 0.0477 0.1927 -0.0820
1.0035 -0.0034 2.0151 -0.0134 0.1212 0.0512
-2.0051 -0.0008 0.9691 0.0576 -0.2320 0.0327
2.0051 0.0008 -0.9691 -0.0576 0.2320 -0.0327
7.2232 -1.6439 -22.3526 -0.1371 0.7348 -0.6643
-4.6108 -1.4683 -27.0887 0.1201 -0.6499 -0.7505
1.5117 1.9803 33.5037 -0.0588 0.3207 0.9453
-1.8668 2.1960 34.8704 0.0125 -0.0627 0.9980
-5.1647 2.0485 30.3234 0.0867 -0.4626 0.8823
4.8836 2.2238 -23.6802 -0.5161 0.6029 -0.6084
-1.0102 -3.8969 -30.3389 0.2786 -0.3269 -0.9031
-3.4743 -0.0370 32.6874 0.2899 -0.3380 0.8954
-2.2983 1.2737 34.9327 0.1268 -0.1472 0.9809
0.1948 3.3715 32.7124 -0.1847 0.2172 0.9585
-0.8103 -2.6614 33.3183 0.5176 -0.1235 0.8466
1.4497 -5.3555 -29.4635 0.3831 -0.0923 -0.9191
0.1696 6.1899 -23.7581 -0.8372 0.2003 -0.5088
-1.4269 4.1317 32.3947 -0.2296 0.0555 0.9717
1.2916 -1.7205 -35.3416 -0.0535 0.0123 -0.9985
-5.2686 7.9481 -19.6271 -0.8682 -0.3603 -0.3411
3.7262 -5.5495 29.1228 0.6975 0.2896 0.6555
6.2137 -9.4679 3.1359 0.9144 0.3792 -0.1415
3.4061 -5.3382 -29.8186 0.3285 0.1360 -0.9347
-4.1907 6.5187 26.2535 -0.4614 -0.1911 0.8664
-5.9393 4.7752 -27.2428 -0.5428 -0.5727 -0.6143
-4.2884 4.8087 30.1385 -0.2448 -0.2580 0.9346
3.7163 -2.5511 33.0369 0.3869 0.4083 0.8268
5.5945 -5.9123 -26.1053 0.3584 0.3778 -0.8537
-4.6722 0.1718 -30.0406 -0.0789 -0.6022 -0.7945
-9.5200 3.3523 -0.1866 -0.1294 -0.9867 0.0988
-5.4812 3.3870 29.5043 -0.0593 -0.4515 0.8903
-7.5915 8.9658 0.6193 -0.8003 -0.5508 0.2367
-6.2009 6.9270 -22.0908 -0.7451 -0.5123 -0.4271

loop_
_smtbx_masks_void_nr
_smtbx_masks_void_average_x
_smtbx_masks_void_average_y
_smtbx_masks_void_average_z
_smtbx_masks_void_volume
_smtbx_masks_void_count_electrons
_smtbx_masks_void_content
1 0.000 0.000 0.175 8.2 0.0 ?
2 0.000 0.000 0.325 8.2 0.0 ?
3 0.000 0.000 0.675 8.2 0.0 ?
4 0.000 0.000 0.825 8.2 0.0 ?
5 0.333 0.667 0.250 922.8 204.6 '5.4 thf'
6 0.667 0.333 0.750 922.8 208.5 '5.4 thf'
